data_2238605
loop_
_publ_author_name
'Rozenel, Sergio S.'

_publ_section_title
;
 5,6-Dimethyl-1,10-phenanthroline
;
_journal_issue 10
_journal_name_full 'Acta Crystallographica Section E'
_journal_page_first o1560
_journal_paper_doi 10.1107/S1600536813025087
_journal_volume 69
_journal_year 2013
_chemical_formula_iupac 'C14 H12 N2'
_chemical_formula_moiety 'C14 H12 N2'
_chemical_formula_sum 'C14 H12 N2'
_chemical_formula_weight 208.26
_chemical_name_common 5,6-dimethyl-1,10-phenanthroline
_chemical_name_systematic
;
5,6-Dimethyl-1,10-phenanthroline
;
_space_group_IT_number 14
_symmetry_cell_setting monoclinic
_symmetry_space_group_name_Hall '-P 2ybc'
_symmetry_space_group_name_H-M 'P 1 21/c 1'
_atom_sites_solution_hydrogens geom
_atom_sites_solution_primary direct
_atom_sites_solution_secondary difmap
_audit_creation_method SHELXL-97
_cell_angle_alpha 90.00
_cell_angle_beta 93.673(5)
_cell_angle_gamma 90.00
_cell_formula_units_Z 4
_cell_length_a 7.1932(7)
_cell_length_b 10.0572(10)
_cell_length_c 13.8729(13)
_cell_measurement_reflns_used 9819
_cell_measurement_temperature 100(2)
_cell_measurement_theta_max 25.44
_cell_measurement_theta_min 2.50
_cell_volume 1001.55(17)
_computing_cell_refinement 'SAINT (Bruker, 2009)'
_computing_data_collection 'APEX2 (Bruker, 2009)'
_computing_data_reduction 'SAINT (Bruker, 2009)'
_computing_molecular_graphics 'ORTEP-32 (Farrugia, 2012)'
_computing_publication_material 'WinGX (Farrugia, 2012)'
_computing_structure_refinement 'SHELXL97 (Sheldrick, 2008)'
_computing_structure_solution 'SIR-97 (Altomare, <i>et al.</i> 1999)'
_diffrn_ambient_temperature 100(2)
_diffrn_detector_area_resol_mean 8.366
_diffrn_measured_fraction_theta_full 0.999
_diffrn_measured_fraction_theta_max 0.996
_diffrn_measurement_device_type 'Bruker APEXII CCD'
_diffrn_measurement_method '\f and \w scans'
_diffrn_radiation_monochromator 'QUAZAR multilayer mirrors'
_diffrn_radiation_source 'microfocus sealed tube'
_diffrn_radiation_type MoK\a
_diffrn_radiation_wavelength 0.71073
_diffrn_reflns_av_R_equivalents 0.0222
_diffrn_reflns_av_sigmaI/netI 0.0128
_diffrn_reflns_limit_h_max 8
_diffrn_reflns_limit_h_min -8
_diffrn_reflns_limit_k_max 12
_diffrn_reflns_limit_k_min -12
_diffrn_reflns_limit_l_max 16
_diffrn_reflns_limit_l_min -16
_diffrn_reflns_number 16500
_diffrn_reflns_theta_full 25.00
_diffrn_reflns_theta_max 25.48
_diffrn_reflns_theta_min 2.50
_exptl_absorpt_coefficient_mu 0.083
_exptl_absorpt_correction_T_max 0.993
_exptl_absorpt_correction_T_min 0.991
_exptl_absorpt_correction_type multi-scan
_exptl_absorpt_process_details '(SADABS; Bruker, 2009)'
_exptl_crystal_colour colourless
_exptl_crystal_density_diffrn 1.381
_exptl_crystal_density_method 'not measured'
_exptl_crystal_description block
_exptl_crystal_F_000 440
_exptl_crystal_size_max 0.11
_exptl_crystal_size_mid 0.10
_exptl_crystal_size_min 0.09
_refine_diff_density_max 0.157
_refine_diff_density_min -0.197
_refine_ls_extinction_method none
_refine_ls_goodness_of_fit_ref 1.056
_refine_ls_hydrogen_treatment mixed
_refine_ls_matrix_type full
_refine_ls_number_parameters 171
_refine_ls_number_reflns 1855
_refine_ls_number_restraints 0
_refine_ls_restrained_S_all 1.056
_refine_ls_R_factor_all 0.0404
_refine_ls_R_factor_gt 0.0348
_refine_ls_shift/su_max 0.000
_refine_ls_shift/su_mean 0.000
_refine_ls_structure_factor_coef Fsqd
_refine_ls_weighting_details 'calc w=1/[\s^2^(Fo^2^)+(0.0576P)^2^+0.2458P] where P=(Fo^2^+2Fc^2^)/3'
_refine_ls_weighting_scheme calc
_refine_ls_wR_factor_gt 0.0957
_refine_ls_wR_factor_ref 0.1000
_reflns_number_gt 1613
_reflns_number_total 1855
_reflns_threshold_expression >2sigma(I)
_cod_data_source_file bx2451.cif
_cod_data_source_block I
_cod_original_sg_symbol_H-M 'P 21/c'
_cod_database_code 2238605

loop_
_symmetry_equiv_pos_as_xyz
'x, y, z'
'-x, y+1/2, -z+1/2'
'-x, -y, -z'
'x, -y-1/2, z-1/2'

loop_
_atom_site_type_symbol
_atom_site_label
_atom_site_fract_x
_atom_site_fract_y
_atom_site_fract_z
_atom_site_U_iso_or_equiv
_atom_site_adp_type
_atom_site_calc_flag
_atom_site_refinement_flags
_atom_site_occupancy
_atom_site_symmetry_multiplicity
C C1 0.42701(15) 0.02490(12) 0.23673(8) 0.0163(3) Uani d . 1 1
C C2 0.42141(15) 0.15376(12) 0.19967(8) 0.0169(3) Uani d . 1 1
C C3 0.35250(15) 0.17126(12) 0.10622(8) 0.0155(3) Uani d . 1 1
C C4 0.29281(14) 0.06112(11) 0.04921(8) 0.0133(3) Uani d . 1 1
C C5 0.22138(14) 0.07469(11) -0.05047(8) 0.0140(3) Uani d . 1 1
C C6 0.17602(14) -0.03576(11) -0.10406(8) 0.0140(3) Uani d . 1 1
C C7 0.19526(14) -0.16667(11) -0.06034(8) 0.0136(3) Uani d . 1 1
C C8 0.15222(15) -0.28403(12) -0.11278(8) 0.0168(3) Uani d . 1 1
C C9 0.17425(16) -0.40516(12) -0.06876(8) 0.0192(3) Uani d . 1 1
C C10 0.24086(16) -0.40937(12) 0.02795(9) 0.0193(3) Uani d . 1 1
C C11 0.26123(14) -0.18229(11) 0.03706(8) 0.0132(3) Uani d . 1 1
C C12 0.31061(14) -0.06488(11) 0.09349(8) 0.0128(3) Uani d . 1 1
C C13 0.20306(16) 0.21432(12) -0.08965(8) 0.0182(3) Uani d . 1 1
H H13A 0.3273 0.2519 -0.0961 0.027 Uiso calc R 1 1
H H13B 0.1353 0.2692 -0.0452 0.027 Uiso calc R 1 1
H H13C 0.1347 0.2125 -0.1530 0.027 Uiso calc R 1 1
C C14 0.10570(15) -0.03036(12) -0.20896(8) 0.0188(3) Uani d . 1 1
H H14A -0.0264 -0.0549 -0.2148 0.028 Uiso calc R 1 1
H H14B 0.1771 -0.0926 -0.2464 0.028 Uiso calc R 1 1
H H14C 0.1207 0.0600 -0.2337 0.028 Uiso calc R 1 1
N N1 0.37466(12) -0.08243(9) 0.18696(7) 0.0150(2) Uani d . 1 1
N N2 0.28440(13) -0.30292(9) 0.08056(7) 0.0163(3) Uani d . 1 1
H H1 0.4752(17) 0.0073(13) 0.3036(9) 0.019(3) Uiso d . 1 1
H H2 0.4698(17) 0.2240(14) 0.2390(9) 0.020(3) Uiso d . 1 1
H H3 0.3500(18) 0.2604(15) 0.0801(9) 0.023(3) Uiso d . 1 1
H H8 0.1103(18) -0.2799(14) -0.1809(10) 0.026(3) Uiso d . 1 1
H H9 0.1465(17) -0.4866(14) -0.1012(9) 0.022(3) Uiso d . 1 1
H H10 0.2560(18) -0.4966(14) 0.0606(9) 0.024(3) Uiso d . 1 1

loop_
_atom_site_aniso_label
_atom_site_aniso_U_11
_atom_site_aniso_U_22
_atom_site_aniso_U_33
_atom_site_aniso_U_12
_atom_site_aniso_U_13
_atom_site_aniso_U_23
C1 0.0132(5) 0.0220(7) 0.0137(6) -0.0005(4) 0.0003(4) -0.0018(5)
C2 0.0141(6) 0.0184(6) 0.0183(6) -0.0024(4) 0.0026(4) -0.0061(5)
C3 0.0146(6) 0.0130(6) 0.0194(6) 0.0002(4) 0.0043(4) 0.0005(5)
C4 0.0086(5) 0.0157(6) 0.0160(6) 0.0004(4) 0.0031(4) 0.0004(5)
C5 0.0095(5) 0.0160(6) 0.0167(6) 0.0014(4) 0.0030(4) 0.0034(5)
C6 0.0098(5) 0.0184(6) 0.0141(6) 0.0011(4) 0.0023(4) 0.0007(5)
C7 0.0093(5) 0.0169(6) 0.0149(6) 0.0007(4) 0.0020(4) -0.0005(5)
C8 0.0154(6) 0.0210(7) 0.0142(6) -0.0015(5) 0.0008(4) -0.0024(5)
C9 0.0201(6) 0.0157(6) 0.0217(6) -0.0018(5) 0.0014(5) -0.0045(5)
C10 0.0209(6) 0.0126(6) 0.0241(7) 0.0004(5) 0.0001(5) 0.0012(5)
C11 0.0101(5) 0.0145(6) 0.0151(6) 0.0005(4) 0.0026(4) 0.0012(5)
C12 0.0091(5) 0.0165(6) 0.0130(6) 0.0004(4) 0.0019(4) 0.0013(4)
C13 0.0197(6) 0.0169(7) 0.0177(6) 0.0004(5) 0.0000(5) 0.0029(5)
C14 0.0192(6) 0.0218(7) 0.0150(6) 0.0019(5) -0.0014(4) 0.0023(5)
N1 0.0138(5) 0.0180(5) 0.0131(5) 0.0002(4) -0.0002(4) 0.0002(4)
N2 0.0172(5) 0.0135(5) 0.0178(5) -0.0001(4) -0.0003(4) 0.0013(4)

loop_
_atom_type_symbol
_atom_type_description
_atom_type_scat_dispersion_real
_atom_type_scat_dispersion_imag
_atom_type_scat_source
C C 0.0033 0.0016 'International Tables Vol C Tables 4.2.6.8 and 6.1.1.4'
H H 0.0000 0.0000 'International Tables Vol C Tables 4.2.6.8 and 6.1.1.4'
N N 0.0061 0.0033 'International Tables Vol C Tables 4.2.6.8 and 6.1.1.4'

loop_
_geom_angle_atom_site_label_1
_geom_angle_atom_site_label_2
_geom_angle_atom_site_label_3
_geom_angle
_geom_angle_publ_flag
N1 C1 C2 124.44(10) no
N1 C1 H1 114.6(8) no
C2 C1 H1 121.0(7) no
C3 C2 C1 117.96(10) no
C3 C2 H2 123.3(8) no
C1 C2 H2 118.7(8) no
C2 C3 C4 120.54(11) no
C2 C3 H3 118.1(8) no
C4 C3 H3 121.3(8) no
C12 C4 C3 116.43(10) no
C12 C4 C5 121.10(10) no
C3 C4 C5 122.46(10) no
C6 C5 C4 120.03(10) no
C6 C5 C13 123.31(10) no
C4 C5 C13 116.65(10) no
C5 C6 C7 119.83(10) no
C5 C6 C14 123.31(10) no
C7 C6 C14 116.87(10) no
C8 C7 C11 116.73(10) no
C8 C7 C6 122.09(10) no
C11 C7 C6 121.17(10) no
C9 C8 C7 119.99(10) no
C9 C8 H8 119.4(8) no
C7 C8 H8 120.6(8) no
C8 C9 C10 118.62(11) no
C8 C9 H9 122.8(8) no
C10 C9 H9 118.6(8) no
N2 C10 C9 124.10(11) no
N2 C10 H10 116.7(8) no
C9 C10 H10 119.2(8) no
N2 C11 C7 123.22(10) no
N2 C11 C12 117.93(10) no
C7 C11 C12 118.84(10) no
N1 C12 C4 123.21(10) no
N1 C12 C11 117.78(10) no
C4 C12 C11 119.00(10) no
C5 C13 H13A 109.5 no
C5 C13 H13B 109.5 no
H13A C13 H13B 109.5 no
C5 C13 H13C 109.5 no
H13A C13 H13C 109.5 no
H13B C13 H13C 109.5 no
C6 C14 H14A 109.5 no
C6 C14 H14B 109.5 no
H14A C14 H14B 109.5 no
C6 C14 H14C 109.5 no
H14A C14 H14C 109.5 no
H14B C14 H14C 109.5 no
C1 N1 C12 117.36(9) no
C10 N2 C11 117.34(10) no

loop_
_geom_bond_atom_site_label_1
_geom_bond_atom_site_label_2
_geom_bond_distance
_geom_bond_publ_flag
C1 N1 1.3230(15) no
C1 C2 1.3939(17) no
C1 H1 0.985(13) no
C2 C3 1.3695(16) no
C2 H2 0.945(14) no
C3 C4 1.4118(16) no
C3 H3 0.967(15) no
C4 C12 1.4105(16) no
C4 C5 1.4505(16) no
C5 C6 1.3645(16) no
C5 C13 1.5085(15) no
C6 C7 1.4525(16) no
C6 C14 1.5108(15) no
C7 C8 1.4104(15) no
C7 C11 1.4118(15) no
C8 C9 1.3673(17) no
C8 H8 0.975(14) no
C9 C10 1.3960(17) no
C9 H9 0.950(14) no
C10 N2 1.3220(15) no
C10 H10 0.990(14) no
C11 N2 1.3605(14) no
C11 C12 1.4483(15) no
C12 N1 1.3595(14) no
C13 H13A 0.9800 no
C13 H13B 0.9800 no
C13 H13C 0.9800 no
C14 H14A 0.9800 no
C14 H14B 0.9800 no
C14 H14C 0.9800 no

loop_
_geom_hbond_atom_site_label_D
_geom_hbond_atom_site_label_H
_geom_hbond_atom_site_label_A
_geom_hbond_site_symmetry_A
_geom_hbond_distance_DH
_geom_hbond_distance_HA
_geom_hbond_distance_DA
_geom_hbond_angle_DHA
C2 H2 N1 2_655 0.945(14) 2.439(13) 3.3718(15) 169.0(10)
